data_1566565
loop_
_publ_author_name
'Chen, Jianwei'
'Chen, Jun'
'Wang, Siqi'
'Bao, Xiaoze'
'Li, Songwei'
'Wei, Bin'
'Zhang, Huawei'
'Wang, Hong'

_publ_section_title
;
 Amycolachromones A--F, Isolated from a Streptomycin-Resistant Strain of
 the Deep-Sea Marine Actinomycete Amycolatopsis sp. WP1
;
_journal_issue 3
_journal_name_full 'Marine Drugs'
_journal_page_first 162
_journal_paper_doi 10.3390/md20030162
_journal_volume 20
_journal_year 2022
_chemical_formula_moiety 'C16 H16 O8'
_chemical_formula_sum 'C13.25 H13.25 O13.25'
_chemical_formula_weight 384.49
_space_group_crystal_system orthorhombic
_space_group_IT_number 19
_space_group_name_Hall 'P 2ac 2ab'
_space_group_name_H-M_alt 'P 21 21 21'
_atom_sites_solution_hydrogens geom
_atom_sites_solution_primary dual
_audit_creation_date 2017-09-15
_audit_creation_method
;
Olex2 1.2
(compiled 2017.03.02 svn.r3394 for OlexSys, GUI svn.r5324)
;
_cell_angle_alpha 90
_cell_angle_beta 90
_cell_angle_gamma 90
_cell_formula_units_Z 4
_cell_length_a 7.7760(3)
_cell_length_b 8.6993(4)
_cell_length_c 26.8196(11)
_cell_measurement_temperature 293(2)
_cell_volume 1814.23(13)
_computing_molecular_graphics 'Olex2 (Dolomanov et al., 2009)'
_computing_publication_material 'Olex2 (Dolomanov et al., 2009)'
_computing_structure_refinement 'ShelXL (Sheldrick, 2015)'
_computing_structure_solution 'ShelXT (Sheldrick, 2015)'
_diffrn_ambient_temperature 293(2)
_diffrn_measured_fraction_theta_full 0.997
_diffrn_measured_fraction_theta_max 0.998
_diffrn_measurement_device_type 'multiwire proportional'
_diffrn_measurement_method 'phi and omega scans'
_diffrn_radiation_monochromator graphite
_diffrn_radiation_type MoK\a
_diffrn_radiation_wavelength 0.71073
_diffrn_reflns_av_R_equivalents 0.0332
_diffrn_reflns_av_unetI/netI 0.0272
_diffrn_reflns_Laue_measured_fraction_full 0.997
_diffrn_reflns_Laue_measured_fraction_max 0.998
_diffrn_reflns_limit_h_max 9
_diffrn_reflns_limit_h_min -9
_diffrn_reflns_limit_k_max 10
_diffrn_reflns_limit_k_min -10
_diffrn_reflns_limit_l_max 33
_diffrn_reflns_limit_l_min -33
_diffrn_reflns_number 18569
_diffrn_reflns_point_group_measured_fraction_full 0.998
_diffrn_reflns_point_group_measured_fraction_max 0.999
_diffrn_reflns_theta_full 25.242
_diffrn_reflns_theta_max 26.368
_diffrn_reflns_theta_min 3.038
_exptl_absorpt_coefficient_mu 0.130
_exptl_absorpt_correction_type none
_exptl_crystal_density_diffrn 1.408
_exptl_crystal_F_000 795
_refine_diff_density_max 3.761
_refine_diff_density_min -0.757
_refine_diff_density_rms 0.283
_refine_ls_abs_structure_details
;
 Flack x determined using 1082 quotients [(I+)-(I-)]/[(I+)+(I-)]
 (Parsons, Flack and Wagner, Acta Cryst. B69 (2013) 249-259).
;
_refine_ls_abs_structure_Flack 0.5(3)
_refine_ls_extinction_method none
_refine_ls_goodness_of_fit_ref 2.560
_refine_ls_hydrogen_treatment constr
_refine_ls_matrix_type full
_refine_ls_number_parameters 222
_refine_ls_number_reflns 3709
_refine_ls_number_restraints 0
_refine_ls_restrained_S_all 2.560
_refine_ls_R_factor_all 0.2220
_refine_ls_R_factor_gt 0.2094
_refine_ls_shift/su_max 0.001
_refine_ls_shift/su_mean 0.000
_refine_ls_structure_factor_coef Fsqd
_refine_ls_weighting_details 'w=1/[\s^2^(Fo^2^)+(0.2000P)^2^] where P=(Fo^2^+2Fc^2^)/3'
_refine_ls_weighting_scheme calc
_refine_ls_wR_factor_gt 0.5205
_refine_ls_wR_factor_ref 0.5347
_reflns_Friedel_coverage 0.726
_reflns_Friedel_fraction_full 1.000
_reflns_Friedel_fraction_max 1.000
_reflns_number_gt 3144
_reflns_number_total 3709
_reflns_threshold_expression 'I > 2\s(I)'
_cod_data_source_file temp_5.cif
_cod_data_source_block temp_5
_cod_database_code 1566565
_shelx_shelxl_version_number 2014/7
_shelx_space_group_comment
;
The symmetry employed for this shelxl refinement is uniquely defined
by the following loop, which should always be used as a source of
symmetry information in preference to the above space-group names.
They are only intended as comments.
;
_olex2_refinement_description
;
1. Fixed Uiso
 At 1.2 times of:
  All C(H) groups, All C(H,H) groups
 At 1.5 times of:
  All C(H,H,H) groups, All O(H) groups
2.a Ternary CH refined with riding coordinates:
 C00I(H00I), C00N(H00N)
2.b Secondary CH2 refined with riding coordinates:
 C00O(H00A,H00B)
2.c Aromatic/amide H refined with riding coordinates:
 C00K(H00K), C00L(H00L), C00M(H00M)
2.d Idealised Me refined as rotating group:
 C00P(H00C,H00D,H00E), C00Q(H00F,H00G,H00H)
2.e Idealised tetrahedral OH refined as rotating group:
 O002(H002), O003(H003), O006(H006)
;
_olex2_submission_special_instructions 'No special instructions were received'

loop_
_space_group_symop_operation_xyz
'x, y, z'
'-x+1/2, -y, z+1/2'
'-x, y+1/2, -z+1/2'
'x+1/2, -y+1/2, -z'

loop_
_atom_site_label
_atom_site_type_symbol
_atom_site_fract_x
_atom_site_fract_y
_atom_site_fract_z
_atom_site_U_iso_or_equiv
_atom_site_adp_type
_atom_site_occupancy
_atom_site_site_symmetry_order
_atom_site_calc_flag
_atom_site_refinement_flags_posn
_atom_site_refinement_flags_adp
_atom_site_refinement_flags_occupancy
_atom_site_disorder_assembly
_atom_site_disorder_group
O001 O 0.3617(11) 0.5835(10) 0.5626(3) 0.039(2) Uani 1 1 d . . . . .
O002 O 0.5523(11) 0.7377(10) 0.6339(3) 0.039(2) Uani 1 1 d . . . . .
H002 H 0.5674 0.7229 0.6041 0.058 Uiso 1 1 calc GR . . . .
O003 O 0.0951(11) 0.8020(11) 0.5518(3) 0.045(2) Uani 1 1 d . . . . .
H003 H 0.0431 0.7200 0.5525 0.067 Uiso 1 1 calc GR . . . .
O004 O 0.5334(18) 0.4501(11) 0.7007(3) 0.060(3) Uani 1 1 d . . . . .
O005 O 0.0522(14) 0.4770(13) 0.5821(4) 0.058(3) Uani 1 1 d . . . . .
O006 O 0.6006(16) 0.1755(12) 0.6638(4) 0.058(3) Uani 1 1 d . . . . .
H006 H 0.5240 0.1834 0.6846 0.087 Uiso 1 1 calc GR . . . .
O007 O 0.3099(14) 0.6792(11) 0.7347(3) 0.052(3) Uani 1 1 d . . . . .
O008 O 0.0626(13) 0.5527(14) 0.6617(3) 0.057(3) Uani 1 1 d . . . . .
C00B C 0.4282(13) 0.4409(13) 0.5699(4) 0.032(2) Uani 1 1 d . . . . .
C00C C 0.5451(17) 0.2341(14) 0.6195(5) 0.043(3) Uani 1 1 d . . . . .
C00D C 0.4014(15) 0.6484(13) 0.6510(4) 0.033(2) Uani 1 1 d . . . . .
C00E C 0.2790(14) 0.6461(14) 0.6046(4) 0.031(2) Uani 1 1 d . . . . .
C00F C 0.4736(14) 0.4853(12) 0.6598(4) 0.031(2) Uani 1 1 d . . . . .
C00G C 0.1214(16) 0.5453(16) 0.6182(4) 0.043(3) Uani 1 1 d . . . . .
C00H C 0.4778(15) 0.3860(14) 0.6173(4) 0.037(2) Uani 1 1 d . . . . .
C00I C 0.2175(17) 0.8056(17) 0.5912(4) 0.047(3) Uani 1 1 d . . . . .
H00I H 0.3168 0.8662 0.5802 0.057 Uiso 1 1 calc R . . . .
C00J C 0.3152(15) 0.7349(13) 0.6961(4) 0.035(2) Uani 1 1 d . . . . .
C00K C 0.568(2) 0.1441(18) 0.5771(5) 0.058(4) Uani 1 1 d . . . . .
H00K H 0.6130 0.0453 0.5794 0.070 Uiso 1 1 calc R . . . .
C00L C 0.454(2) 0.3505(19) 0.5271(5) 0.057(4) Uani 1 1 d . . . . .
H00L H 0.4243 0.3888 0.4959 0.069 Uiso 1 1 calc R . . . .
C00M C 0.522(2) 0.2067(17) 0.5313(6) 0.057(4) Uani 1 1 d . . . . .
H00M H 0.5381 0.1486 0.5026 0.068 Uiso 1 1 calc R . . . .
C00N C 0.1345(16) 0.8878(15) 0.6363(6) 0.048(3) Uani 1 1 d . . . . .
H00N H 0.0293 0.8321 0.6451 0.057 Uiso 1 1 calc R . . . .
C00O C 0.2546(19) 0.8835(13) 0.6814(5) 0.044(3) Uani 1 1 d . . . . .
H00A H 0.3535 0.9476 0.6741 0.052 Uiso 1 1 calc R . . . .
H00B H 0.1949 0.9292 0.7095 0.052 Uiso 1 1 calc R . . . .
C00P C 0.084(3) 1.0546(15) 0.6234(8) 0.076(5) Uani 1 1 d . . . . .
H00C H 0.1744 1.1013 0.6042 0.115 Uiso 1 1 calc GR . . . .
H00D H 0.0674 1.1117 0.6537 0.115 Uiso 1 1 calc GR . . . .
H00E H -0.0203 1.0546 0.6044 0.115 Uiso 1 1 calc GR . . . .
C00Q C -0.106(2) 0.406(3) 0.5915(8) 0.081(6) Uani 1 1 d . . . . .
H00F H -0.1746 0.4074 0.5617 0.121 Uiso 1 1 calc GR . . . .
H00G H -0.1653 0.4613 0.6174 0.121 Uiso 1 1 calc GR . . . .
H00H H -0.0875 0.3021 0.6019 0.121 Uiso 1 1 calc GR . . . .

loop_
_atom_site_aniso_label
_atom_site_aniso_U_11
_atom_site_aniso_U_22
_atom_site_aniso_U_33
_atom_site_aniso_U_23
_atom_site_aniso_U_13
_atom_site_aniso_U_12
O001 0.042(4) 0.053(5) 0.021(4) -0.005(3) 0.008(3) 0.001(4)
O002 0.029(4) 0.048(4) 0.040(4) -0.005(4) 0.001(3) -0.003(3)
O003 0.039(5) 0.051(5) 0.045(5) 0.003(4) -0.008(4) 0.009(4)
O004 0.100(8) 0.045(5) 0.035(5) -0.007(4) -0.011(5) 0.026(6)
O005 0.043(5) 0.074(6) 0.056(6) -0.021(5) 0.008(4) -0.015(5)
O006 0.084(8) 0.041(5) 0.048(5) 0.006(4) -0.013(5) 0.013(5)
O007 0.067(6) 0.061(6) 0.027(4) -0.017(4) 0.000(4) 0.019(5)
O008 0.049(5) 0.085(7) 0.038(5) -0.002(5) 0.016(4) -0.010(5)
C00B 0.023(4) 0.041(6) 0.034(5) 0.000(5) -0.002(4) 0.007(4)
C00C 0.043(6) 0.041(6) 0.045(7) -0.008(5) -0.007(6) -0.001(5)
C00D 0.041(6) 0.035(5) 0.023(5) 0.002(4) -0.006(4) 0.004(5)
C00E 0.032(5) 0.045(6) 0.017(4) -0.006(4) 0.007(4) 0.005(4)
C00F 0.028(5) 0.035(5) 0.029(5) 0.010(4) 0.000(4) -0.006(4)
C00G 0.033(5) 0.059(7) 0.037(6) 0.008(6) -0.005(5) -0.007(5)
C00H 0.035(5) 0.044(6) 0.032(6) 0.001(5) 0.001(4) 0.000(5)
C00I 0.040(6) 0.076(9) 0.025(5) 0.022(5) -0.011(5) -0.012(6)
C00J 0.040(6) 0.040(6) 0.024(5) 0.001(4) -0.002(4) -0.003(5)
C00K 0.082(10) 0.051(7) 0.041(7) -0.008(6) 0.006(7) 0.014(7)
C00L 0.068(9) 0.066(8) 0.038(6) 0.004(6) -0.011(7) 0.012(8)
C00M 0.046(7) 0.053(7) 0.071(10) -0.037(7) -0.011(7) 0.009(6)
C00N 0.027(5) 0.046(7) 0.070(9) -0.010(6) -0.014(5) 0.017(5)
C00O 0.052(7) 0.032(6) 0.047(7) -0.008(5) -0.002(6) 0.006(5)
C00P 0.101(14) 0.030(6) 0.098(13) 0.000(8) 0.003(11) 0.017(8)
C00Q 0.036(7) 0.098(14) 0.108(15) 0.034(12) -0.016(8) -0.021(8)

loop_
_atom_type_symbol
_atom_type_description
_atom_type_scat_dispersion_real
_atom_type_scat_dispersion_imag
_atom_type_scat_source
C C 0.0033 0.0016 'International Tables Vol C Tables 4.2.6.8 and 6.1.1.4'
H H 0.0000 0.0000 'International Tables Vol C Tables 4.2.6.8 and 6.1.1.4'
O O 0.0106 0.0060 'International Tables Vol C Tables 4.2.6.8 and 6.1.1.4'

loop_
_geom_angle_atom_site_label_1
_geom_angle_atom_site_label_2
_geom_angle_atom_site_label_3
_geom_angle
_geom_angle_site_symmetry_1
_geom_angle_site_symmetry_3
_geom_angle_publ_flag
C00B O001 C00E 114.4(9) . . ?
C00D O002 H002 109.5 . . ?
C00I O003 H003 109.5 . . ?
C00G O005 C00Q 116.4(13) . . ?
C00C O006 H006 109.5 . . ?
O001 C00B C00H 122.9(10) . . ?
O001 C00B C00L 116.6(10) . . ?
C00L C00B C00H 120.5(10) . . ?
O006 C00C C00H 120.0(11) . . ?
O006 C00C C00K 117.4(11) . . ?
C00K C00C C00H 122.5(12) . . ?
O002 C00D C00E 104.0(8) . . ?
O002 C00D C00F 104.0(8) . . ?
O002 C00D C00J 108.9(9) . . ?
C00E C00D C00J 111.0(8) . . ?
C00F C00D C00E 109.3(9) . . ?
C00F C00D C00J 118.5(9) . . ?
O001 C00E C00D 111.3(9) . . ?
O001 C00E C00G 109.3(10) . . ?
O001 C00E C00I 108.1(9) . . ?
C00G C00E C00D 107.4(8) . . ?
C00I C00E C00D 111.6(9) . . ?
C00I C00E C00G 109.0(9) . . ?
O004 C00F C00D 120.1(10) . . ?
O004 C00F C00H 123.5(10) . . ?
C00H C00F C00D 116.2(9) . . ?
O005 C00G C00E 115.1(10) . . ?
O008 C00G O005 125.7(12) . . ?
O008 C00G C00E 118.6(11) . . ?
C00B C00H C00C 116.9(10) . . ?
C00B C00H C00F 120.4(10) . . ?
C00C C00H C00F 122.5(10) . . ?
O003 C00I C00E 111.5(11) . . ?
O003 C00I H00I 108.4 . . ?
O003 C00I C00N 108.1(11) . . ?
C00E C00I H00I 108.4 . . ?
C00E C00I C00N 111.9(9) . . ?
C00N C00I H00I 108.4 . . ?
O007 C00J C00D 120.5(11) . . ?
O007 C00J C00O 128.4(11) . . ?
C00O C00J C00D 111.0(10) . . ?
C00C C00K H00K 121.1 . . ?
C00C C00K C00M 117.9(13) . . ?
C00M C00K H00K 121.1 . . ?
C00B C00L H00L 119.9 . . ?
C00M C00L C00B 120.1(12) . . ?
C00M C00L H00L 119.9 . . ?
C00K C00M H00M 118.9 . . ?
C00L C00M C00K 122.1(13) . . ?
C00L C00M H00M 118.9 . . ?
C00I C00N H00N 107.9 . . ?
C00O C00N C00I 110.6(9) . . ?
C00O C00N H00N 107.9 . . ?
C00O C00N C00P 110.8(12) . . ?
C00P C00N C00I 111.5(14) . . ?
C00P C00N H00N 107.9 . . ?
C00J C00O C00N 116.3(10) . . ?
C00J C00O H00A 108.2 . . ?
C00J C00O H00B 108.2 . . ?
C00N C00O H00A 108.2 . . ?
C00N C00O H00B 108.2 . . ?
H00A C00O H00B 107.4 . . ?
C00N C00P H00C 109.5 . . ?
C00N C00P H00D 109.5 . . ?
C00N C00P H00E 109.5 . . ?
H00C C00P H00D 109.5 . . ?
H00C C00P H00E 109.5 . . ?
H00D C00P H00E 109.5 . . ?
O005 C00Q H00F 109.5 . . ?
O005 C00Q H00G 109.5 . . ?
O005 C00Q H00H 109.5 . . ?
H00F C00Q H00G 109.5 . . ?
H00F C00Q H00H 109.5 . . ?
H00G C00Q H00H 109.5 . . ?

loop_
_geom_bond_atom_site_label_1
_geom_bond_atom_site_label_2
_geom_bond_distance
_geom_bond_site_symmetry_2
_geom_bond_publ_flag
O001 C00B 1.358(14) . ?
O001 C00E 1.407(11) . ?
O002 H002 0.8200 . ?
O002 C00D 1.480(15) . ?
O003 H003 0.8200 . ?
O003 C00I 1.422(14) . ?
O004 C00F 1.231(14) . ?
O005 C00G 1.257(16) . ?
O005 C00Q 1.399(19) . ?
O006 H006 0.8200 . ?
O006 C00C 1.363(17) . ?
O007 C00J 1.142(14) . ?
O008 C00G 1.255(15) . ?
C00B C00H 1.412(15) . ?
C00B C00L 1.404(18) . ?
C00C C00H 1.422(17) . ?
C00C C00K 1.391(18) . ?
C00D C00E 1.568(14) . ?
C00D C00F 1.544(15) . ?
C00D C00J 1.576(15) . ?
C00E C00G 1.551(17) . ?
C00E C00I 1.510(18) . ?
C00F C00H 1.430(17) . ?
C00I H00I 0.9800 . ?
C00I C00N 1.55(2) . ?
C00J C00O 1.432(17) . ?
C00K H00K 0.9300 . ?
C00K C00M 1.39(2) . ?
C00L H00L 0.9300 . ?
C00L C00M 1.36(2) . ?
C00M H00M 0.9300 . ?
C00N H00N 0.9800 . ?
C00N C00O 1.528(18) . ?
C00N C00P 1.542(19) . ?
C00O H00A 0.9700 . ?
C00O H00B 0.9700 . ?
C00P H00C 0.9600 . ?
C00P H00D 0.9600 . ?
C00P H00E 0.9600 . ?
C00Q H00F 0.9600 . ?
C00Q H00G 0.9600 . ?
C00Q H00H 0.9600 . ?
